data_4326941
loop_
_publ_author_name
'Christopher C. Underwood'
'Matthew Mann'
'Colin D. McMillen'
'Joseph W. Kolis'

_publ_contact_author_address
;
Department of Chemistry 
Clemson University 
Clemson, SC, 29634
USA
;
_publ_contact_author_email kjoseph@clemson.edu
_publ_contact_author_fax 864-656-6613
_publ_contact_author_name 'Joseph W. Kolis'
_publ_contact_author_phone 864-656-4739
_publ_section_title
;
 Hydrothermal Descriptive Chemistry and Single Crystal Structure
 Determination of Cesium and Rubidium Thorium Fluorides
;
_journal_name_full 'Inorganic Chemistry'
_journal_page_first 11825
_journal_page_last 11831
_journal_paper_doi 10.1021/ic2019555
_journal_volume 50
_journal_year 2011
_chemical_formula_moiety 'F13 Th3, Cs'
_chemical_formula_sum 'Cs F13 Th3'
_chemical_formula_weight 1076.03
_space_group_IT_number 26
_symmetry_cell_setting orthorhombic
_symmetry_space_group_name_Hall 'P 2c -2'
_symmetry_space_group_name_H-M 'P m c 21'
_atom_sites_solution_primary direct
_atom_sites_solution_secondary difmap
_audit_creation_method SHELXL-97
_audit_update_record
;
2011-09-05 # Formatted by publCIF
;
_cell_angle_alpha 90.00
_cell_angle_beta 90.00
_cell_angle_gamma 90.00
_cell_formula_units_Z 2
_cell_length_a 8.1830(16)
_cell_length_b 7.5780(15)
_cell_length_c 8.6244(17)
_cell_measurement_reflns_used 4235
_cell_measurement_temperature 293(2)
_cell_measurement_theta_max 25.01
_cell_measurement_theta_min 3.58
_cell_volume 534.81(18)
_computing_cell_refinement 'CrystalClear (Rigaku/MSC, 2006)'
_computing_data_collection 'CrystalClear (Rigaku/MSC, 2006)'
_computing_data_reduction 'CrystalClear (Rigaku/MSC, 2006)'
_computing_molecular_graphics 'DIAMOND (Bradenburg, 1999)'
_computing_publication_material 'SHELXTL 6.10 (Sheldrick, 2008)'
_computing_structure_refinement 'SHELXTL 6.10 (Sheldrick, 2008)'
_computing_structure_solution 'SHELXTL 6.10 (Sheldrick, 2008)'
_diffrn_ambient_temperature 293(2)
_diffrn_detector_area_resol_mean 14.6306
_diffrn_measured_fraction_theta_full 0.996
_diffrn_measured_fraction_theta_max 0.996
_diffrn_measurement_device_type 'Rigaku AFC8S'
_diffrn_measurement_method dtprofit.ref
_diffrn_radiation_monochromator graphite
_diffrn_radiation_source 'fine-focus sealed tube'
_diffrn_radiation_type MoK\a
_diffrn_radiation_wavelength 0.71073
_diffrn_reflns_av_R_equivalents 0.0567
_diffrn_reflns_av_sigmaI/netI 0.0685
_diffrn_reflns_limit_h_max 9
_diffrn_reflns_limit_h_min -9
_diffrn_reflns_limit_k_max 8
_diffrn_reflns_limit_k_min -9
_diffrn_reflns_limit_l_max 10
_diffrn_reflns_limit_l_min -10
_diffrn_reflns_number 4235
_diffrn_reflns_theta_full 25.01
_diffrn_reflns_theta_max 25.01
_diffrn_reflns_theta_min 3.58
_diffrn_standards_interval_count 0
_diffrn_standards_interval_time 0
_diffrn_standards_number 0
_exptl_absorpt_coefficient_mu 45.119
_exptl_absorpt_correction_T_max 0
_exptl_absorpt_correction_T_min 0
_exptl_absorpt_correction_type multi-scan
_exptl_absorpt_process_details 'REQAB, CrystalClear'
_exptl_crystal_colour colourless
_exptl_crystal_density_diffrn 6.682
_exptl_crystal_description plate
_exptl_crystal_F_000 884
_exptl_crystal_size_max 0.20
_exptl_crystal_size_mid 0.20
_exptl_crystal_size_min 0.20
_refine_diff_density_max 4.002
_refine_diff_density_min -2.120
_refine_diff_density_rms 0.500
_refine_ls_abs_structure_details 'Flack H D (1983), Acta Cryst. A39, 876-881'
_refine_ls_abs_structure_Flack 0.01(2)
_refine_ls_extinction_coef 0.0078(3)
_refine_ls_extinction_expression Fc^*^=kFc[1+0.001xFc^2^\l^3^/sin(2\q)]^-1/4^
_refine_ls_extinction_method SHELXL
_refine_ls_goodness_of_fit_ref 1.020
_refine_ls_matrix_type full
_refine_ls_number_parameters 89
_refine_ls_number_reflns 1008
_refine_ls_number_restraints 31
_refine_ls_restrained_S_all 1.007
_refine_ls_R_factor_all 0.0379
_refine_ls_R_factor_gt 0.0327
_refine_ls_shift/su_max 0.047
_refine_ls_shift/su_mean 0.003
_refine_ls_structure_factor_coef Fsqd
_refine_ls_weighting_details 'calc w=1/[\s^2^(Fo^2^)+(0.0098P)^2^+0.0000P] where P=(Fo^2^+2Fc^2^)/3'
_refine_ls_weighting_scheme calc
_refine_ls_wR_factor_gt 0.0687
_refine_ls_wR_factor_ref 0.0711
_reflns_number_gt 887
_reflns_number_total 1008
_reflns_threshold_expression >2sigma(I)
_cod_data_source_file ic2019555_si_004_1.cif
_cod_data_source_block mm246-1
_cod_database_code 4326941

loop_
_symmetry_equiv_pos_as_xyz
'x, y, z'
'-x, -y, z+1/2'
'x, -y, z+1/2'
'-x, y, z'

loop_
_atom_site_label
_atom_site_type_symbol
_atom_site_fract_x
_atom_site_fract_y
_atom_site_fract_z
_atom_site_U_iso_or_equiv
_atom_site_adp_type
_atom_site_occupancy
_atom_site_symmetry_multiplicity
_atom_site_calc_flag
_atom_site_refinement_flags
Th1 Th 0.5000 0.38981(17) 0.58555(12) 0.0047(3) Uani 1 2 d S
Th2 Th 0.24847(14) 0.10581(8) 0.92314(12) 0.0035(2) Uani 1 1 d .
Cs1 Cs 0.0000 0.6073(3) 0.7932(2) 0.0154(6) Uani 1 2 d S
F1 F 0.0000 -0.057(2) 0.9389(16) 0.002(3) Uani 1 2 d SU
F2 F 0.5000 0.133(2) 0.765(2) 0.019(4) Uani 1 2 d SU
F3 F 0.2473(14) 0.3233(17) 0.7292(16) 0.015(3) Uani 1 1 d .
F4 F 0.1989(15) 0.0470(15) 1.1853(14) 0.008(2) Uani 1 1 d .
F5 F 0.5000 0.112(2) 1.0557(19) 0.011(4) Uani 1 2 d SU
F6 F 0.0000 0.268(2) 0.9512(16) 0.006(4) Uani 1 2 d SU
F7 F 0.3322(16) -0.1866(17) 0.9527(12) 0.012(3) Uani 1 1 d .
F8 F 0.6936(15) 0.6134(15) 0.5417(13) 0.010(2) Uani 1 1 d U
F9 F 0.5000 0.467(3) 0.323(2) 0.016(4) Uani 1 2 d S

loop_
_atom_site_aniso_label
_atom_site_aniso_U_11
_atom_site_aniso_U_22
_atom_site_aniso_U_33
_atom_site_aniso_U_23
_atom_site_aniso_U_13
_atom_site_aniso_U_12
Th1 0.0041(5) 0.0045(6) 0.0057(5) 0.0008(9) 0.000 0.000
Th2 0.0019(3) 0.0036(3) 0.0051(3) -0.0005(8) 0.0004(3) -0.0007(4)
Cs1 0.0174(12) 0.0048(11) 0.0242(12) 0.0009(12) 0.000 0.000
F1 0.002(4) 0.001(4) 0.001(4) 0.000(3) 0.000 0.000
F2 0.017(5) 0.019(5) 0.020(5) 0.000(3) 0.000 0.000
F3 0.009(6) 0.014(6) 0.021(7) 0.001(6) 0.011(6) 0.003(5)
F4 0.009(6) 0.004(6) 0.011(7) 0.001(5) 0.001(5) -0.004(4)
F5 0.009(4) 0.014(4) 0.011(4) 0.005(3) 0.000 0.000
F6 0.006(4) 0.005(4) 0.008(4) -0.001(3) 0.000 0.000
F7 0.011(6) 0.011(6) 0.013(7) 0.004(4) -0.003(4) -0.003(6)
F8 0.010(3) 0.008(3) 0.012(3) 0.003(3) 0.000(3) -0.003(3)
F9 0.006(8) 0.032(12) 0.011(10) 0.008(9) 0.000 0.000

loop_
_atom_type_symbol
_atom_type_description
_atom_type_scat_dispersion_real
_atom_type_scat_dispersion_imag
_atom_type_scat_source
F F 0.0171 0.0103 'International Tables Vol C Tables 4.2.6.8 and 6.1.1.4'
Cs Cs -0.3680 2.1192 'International Tables Vol C Tables 4.2.6.8 and 6.1.1.4'
Th Th -7.2400 8.8979 'International Tables Vol C Tables 4.2.6.8 and 6.1.1.4'

loop_
_geom_angle_atom_site_label_1
_geom_angle_atom_site_label_2
_geom_angle_atom_site_label_3
_geom_angle
_geom_angle_site_symmetry_1
_geom_angle_site_symmetry_3
F9 Th1 F9 137.59(13) 2_665 .
F9 Th1 F8 78.7(5) 2_665 .
F9 Th1 F8 70.3(4) . .
F9 Th1 F8 78.7(5) 2_665 4_655
F9 Th1 F8 70.3(4) . 4_655
F8 Th1 F8 84.8(6) . 4_655
F9 Th1 F7 137.3(4) 2_665 3_554
F9 Th1 F7 72.2(5) . 3_554
F8 Th1 F7 141.7(4) . 3_554
F8 Th1 F7 90.0(4) 4_655 3_554
F9 Th1 F7 137.3(4) 2_665 2_654
F9 Th1 F7 72.2(5) . 2_654
F8 Th1 F7 90.0(4) . 2_654
F8 Th1 F7 141.7(4) 4_655 2_654
F7 Th1 F7 71.2(6) 3_554 2_654
F9 Th1 F3 69.6(4) 2_665 4_655
F9 Th1 F3 122.6(3) . 4_655
F8 Th1 F3 70.3(4) . 4_655
F8 Th1 F3 142.6(4) 4_655 4_655
F7 Th1 F3 126.8(4) 3_554 4_655
F7 Th1 F3 67.8(4) 2_654 4_655
F9 Th1 F3 69.6(4) 2_665 .
F9 Th1 F3 122.6(3) . .
F8 Th1 F3 142.6(4) . .
F8 Th1 F3 70.3(4) 4_655 .
F7 Th1 F3 67.8(4) 3_554 .
F7 Th1 F3 126.8(4) 2_654 .
F3 Th1 F3 114.2(6) 4_655 .
F9 Th1 F2 79.4(7) 2_665 .
F9 Th1 F2 143.0(7) . .
F8 Th1 F2 131.6(3) . .
F8 Th1 F2 131.6(3) 4_655 .
F7 Th1 F2 77.9(5) 3_554 .
F7 Th1 F2 77.9(5) 2_654 .
F3 Th1 F2 61.8(3) 4_655 .
F3 Th1 F2 61.8(3) . .
F9 Th1 Th2 67.9(4) 2_665 4_655
F9 Th1 Th2 143.7(3) . 4_655
F8 Th1 Th2 98.7(3) . 4_655
F8 Th1 Th2 144.9(3) 4_655 4_655
F7 Th1 Th2 106.8(3) 3_554 4_655
F7 Th1 Th2 73.4(3) 2_654 4_655
F3 Th1 Th2 29.3(3) 4_655 4_655
F3 Th1 Th2 87.6(3) . 4_655
F2 Th1 Th2 32.92(18) . 4_655
F9 Th1 Th2 67.9(4) 2_665 .
F9 Th1 Th2 143.7(3) . .
F8 Th1 Th2 144.9(3) . .
F8 Th1 Th2 98.7(3) 4_655 .
F7 Th1 Th2 73.4(3) 3_554 .
F7 Th1 Th2 106.8(3) 2_654 .
F3 Th1 Th2 87.6(3) 4_655 .
F3 Th1 Th2 29.3(3) . .
F2 Th1 Th2 32.92(18) . .
Th2 Th1 Th2 59.24(4) 4_655 .
F9 Th1 Cs1 60.37(8) 2_665 1_655
F9 Th1 Cs1 106.1(2) . 1_655
F8 Th1 Cs1 39.8(3) . 1_655
F8 Th1 Cs1 113.0(3) 4_655 1_655
F7 Th1 Cs1 155.3(3) 3_554 1_655
F7 Th1 Cs1 84.8(3) 2_654 1_655
F3 Th1 Cs1 32.9(3) 4_655 1_655
F3 Th1 Cs1 127.1(3) . 1_655
F2 Th1 Cs1 92.1(2) . 1_655
Th2 Th1 Cs1 59.42(3) 4_655 1_655
Th2 Th1 Cs1 109.92(4) . 1_655
F7 Th2 F4 76.4(4) . .
F7 Th2 F3 138.2(4) . .
F4 Th2 F3 145.2(4) . .
F7 Th2 F5 73.1(5) . .
F4 Th2 F5 71.7(5) . .
F3 Th2 F5 109.6(5) . .
F7 Th2 F1 75.6(5) . .
F4 Th2 F1 72.4(4) . .
F3 Th2 F1 113.6(4) . .
F5 Th2 F1 136.8(5) . .
F7 Th2 F6 136.7(5) . .
F4 Th2 F6 81.5(4) . .
F3 Th2 F6 73.0(4) . .
F5 Th2 F6 133.2(5) . .
F1 Th2 F6 62.3(5) . .
F7 Th2 F4 71.6(4) . 3_554
F4 Th2 F4 135.0(3) . 3_554
F3 Th2 F4 74.2(4) . 3_554
F5 Th2 F4 125.1(5) . 3_554
F1 Th2 F4 69.7(4) . 3_554
F6 Th2 F4 101.1(4) . 3_554
F7 Th2 F8 137.3(4) . 2_665
F4 Th2 F8 78.0(4) . 2_665
F3 Th2 F8 71.5(4) . 2_665
F5 Th2 F8 66.6(5) . 2_665
F1 Th2 F8 127.0(4) . 2_665
F6 Th2 F8 70.7(5) . 2_665
F4 Th2 F8 145.7(4) 3_554 2_665
F7 Th2 F2 84.1(5) . .
F4 Th2 F2 133.8(5) . .
F3 Th2 F2 63.4(5) . .
F5 Th2 F2 62.7(4) . .
F1 Th2 F2 141.5(6) . .
F6 Th2 F2 136.0(5) . .
F4 Th2 F2 73.0(5) 3_554 .
F8 Th2 F2 89.8(5) 2_665 .
F7 Th2 Th2 107.1(3) . 4
F4 Th2 Th2 80.0(3) . 4
F3 Th2 Th2 89.8(3) . 4
F5 Th2 Th2 150.9(4) . 4
F1 Th2 Th2 31.5(3) . 4
F6 Th2 Th2 31.6(3) . 4
F4 Th2 Th2 80.2(3) 3_554 4
F8 Th2 Th2 101.4(3) 2_665 4
F2 Th2 Th2 146.1(4) . 4
F7 Th2 Th2 72.9(3) . 4_655
F4 Th2 Th2 100.0(3) . 4_655
F3 Th2 Th2 90.2(3) . 4_655
F5 Th2 Th2 29.1(4) . 4_655
F1 Th2 Th2 148.5(3) . 4_655
F6 Th2 Th2 148.4(3) . 4_655
F4 Th2 Th2 99.8(3) 3_554 4_655
F8 Th2 Th2 78.6(3) 2_665 4_655
F2 Th2 Th2 33.9(4) . 4_655
Th2 Th2 Th2 180.00(3) 4 4_655
F7 Th2 Th1 115.0(3) . .
F4 Th2 Th1 149.3(3) . .
F3 Th2 Th1 30.8(3) . .
F5 Th2 Th1 84.1(4) . .
F1 Th2 Th1 136.8(3) . .
F6 Th2 Th1 103.1(3) . .
F4 Th2 Th1 74.6(3) 3_554 .
F8 Th2 Th1 75.1(3) 2_665 .
F2 Th2 Th1 32.9(4) . .
Th2 Th2 Th1 119.618(19) 4 .
Th2 Th2 Th1 60.382(19) 4_655 .
F1 Cs1 F6 125.8(4) 1_565 .
F1 Cs1 F3 136.3(3) 1_565 4
F6 Cs1 F3 56.8(3) . 4
F1 Cs1 F3 136.3(3) 1_565 .
F6 Cs1 F3 56.8(3) . .
F3 Cs1 F3 84.6(5) 4 .
F1 Cs1 F6 98.5(4) 1_565 2_564
F6 Cs1 F6 135.7(4) . 2_564
F3 Cs1 F6 92.5(3) 4 2_564
F3 Cs1 F6 92.5(3) . 2_564
F1 Cs1 F4 53.1(3) 1_565 3_564
F6 Cs1 F4 148.6(2) . 3_564
F3 Cs1 F4 150.4(3) 4 3_564
F3 Cs1 F4 100.9(3) . 3_564
F6 Cs1 F4 58.5(3) 2_564 3_564
F1 Cs1 F4 53.1(3) 1_565 2_564
F6 Cs1 F4 148.6(2) . 2_564
F3 Cs1 F4 100.9(3) 4 2_564
F3 Cs1 F4 150.4(3) . 2_564
F6 Cs1 F4 58.5(3) 2_564 2_564
F4 Cs1 F4 60.7(4) 3_564 2_564
F1 Cs1 F8 106.1(3) 1_565 1_455
F6 Cs1 F8 108.6(3) . 1_455
F3 Cs1 F8 51.7(3) 4 1_455
F3 Cs1 F8 113.5(3) . 1_455
F6 Cs1 F8 51.2(2) 2_564 1_455
F4 Cs1 F8 100.5(3) 3_564 1_455
F4 Cs1 F8 54.4(3) 2_564 1_455
F1 Cs1 F8 106.1(3) 1_565 4_655
F6 Cs1 F8 108.6(3) . 4_655
F3 Cs1 F8 113.5(3) 4 4_655
F3 Cs1 F8 51.7(3) . 4_655
F6 Cs1 F8 51.2(2) 2_564 4_655
F4 Cs1 F8 54.4(3) 3_564 4_655
F4 Cs1 F8 100.5(3) 2_564 4_655
F8 Cs1 F8 98.3(4) 1_455 4_655
F1 Cs1 F7 54.1(2) 1_565 1_565
F6 Cs1 F7 102.4(3) . 1_565
F3 Cs1 F7 159.2(3) 4 1_565
F3 Cs1 F7 82.3(3) . 1_565
F6 Cs1 F7 104.1(3) 2_564 1_565
F4 Cs1 F7 49.0(3) 3_564 1_565
F4 Cs1 F7 98.4(3) 2_564 1_565
F8 Cs1 F7 149.0(3) 1_455 1_565
F8 Cs1 F7 69.9(3) 4_655 1_565
F1 Cs1 F7 54.1(2) 1_565 4_565
F6 Cs1 F7 102.4(3) . 4_565
F3 Cs1 F7 82.3(3) 4 4_565
F3 Cs1 F7 159.2(3) . 4_565
F6 Cs1 F7 104.1(3) 2_564 4_565
F4 Cs1 F7 98.4(3) 3_564 4_565
F4 Cs1 F7 49.0(3) 2_564 4_565
F8 Cs1 F7 69.9(3) 1_455 4_565
F8 Cs1 F7 149.0(3) 4_655 4_565
F7 Cs1 F7 105.1(4) 1_565 4_565
F1 Cs1 F8 98.5(3) 1_565 2_665
F6 Cs1 F8 47.9(2) . 2_665
F3 Cs1 F8 103.8(3) 4 2_665
F3 Cs1 F8 47.6(3) . 2_665
F6 Cs1 F8 133.6(2) 2_564 2_665
F4 Cs1 F8 101.1(3) 3_564 2_665
F4 Cs1 F8 151.4(3) 2_564 2_665
F8 Cs1 F8 153.90(12) 1_455 2_665
F8 Cs1 F8 82.7(3) 4_655 2_665
F7 Cs1 F8 55.6(3) 1_565 2_665
F7 Cs1 F8 120.8(3) 4_565 2_665
Th2 F1 Th2 117.1(7) . 4
Th2 F1 Cs1 116.1(3) . 1_545
Th2 F1 Cs1 116.1(3) 4 1_545
Th1 F2 Th2 114.1(5) . 4_655
Th1 F2 Th2 114.1(5) . .
Th2 F2 Th2 112.2(8) 4_655 .
Th2 F3 Th1 119.9(5) . .
Th2 F3 Cs1 112.0(4) . .
Th1 F3 Cs1 120.7(5) . .
Th2 F4 Th2 153.2(6) . 3
Th2 F4 Cs1 102.2(4) . 2_565
Th2 F4 Cs1 103.4(4) 3 2_565
Th2 F5 Th2 121.8(7) . 4_655
Th2 F6 Th2 116.8(7) 4 .
Th2 F6 Cs1 114.0(4) 4 .
Th2 F6 Cs1 114.0(4) . .
Th2 F6 Cs1 104.7(4) 4 2_565
Th2 F6 Cs1 104.7(4) . 2_565
Cs1 F6 Cs1 100.1(5) . 2_565
Th2 F7 Th1 147.5(5) . 2_655
Th2 F7 Cs1 99.0(4) . 1_545
Th1 F7 Cs1 111.1(4) 2_655 1_545
Th1 F8 Th2 146.9(6) . 2_664
Th1 F8 Cs1 113.2(4) . 1_655
Th2 F8 Cs1 98.1(4) 2_664 1_655
Th1 F8 Cs1 103.0(4) . 2_664
Th2 F8 Cs1 91.2(3) 2_664 2_664
Cs1 F8 Cs1 82.0(3) 1_655 2_664
Th1 F9 Th1 166.6(10) 2_664 .

loop_
_geom_bond_atom_site_label_1
_geom_bond_atom_site_label_2
_geom_bond_distance
_geom_bond_site_symmetry_2
Th1 F9 2.32(2) 2_665
Th1 F9 2.34(2) .
Th1 F8 2.350(12) .
Th1 F8 2.350(12) 4_655
Th1 F7 2.360(12) 3_554
Th1 F7 2.360(12) 2_654
Th1 F3 2.463(12) 4_655
Th1 F3 2.463(12) .
Th1 F2 2.482(19) .
Th2 F7 2.333(13) .
Th2 F4 2.340(12) .
Th2 F3 2.348(13) .
Th2 F5 2.355(8) .
Th2 F1 2.384(8) .
Th2 F6 2.388(9) .
Th2 F4 2.390(12) 3_554
Th2 F8 2.408(11) 2_665
Th2 F2 2.480(11) .
Cs1 F1 2.835(16) 1_565
Cs1 F6 2.911(16) .
Cs1 F3 3.005(12) 4
Cs1 F3 3.005(12) .
Cs1 F6 3.097(14) 2_564
Cs1 F4 3.222(12) 3_564
Cs1 F4 3.222(12) 2_564
Cs1 F8 3.315(12) 1_455
Cs1 F8 3.315(12) 4_655
Cs1 F7 3.424(12) 1_565
Cs1 F7 3.424(12) 4_565
F1 Th2 2.384(8) 4
F1 Cs1 2.835(16) 1_545
F2 Th2 2.480(11) 4_655
F4 Th2 2.390(12) 3
F4 Cs1 3.222(12) 2_565
F5 Th2 2.355(8) 4_655
F6 Th2 2.388(9) 4
F6 Cs1 3.097(14) 2_565
F7 Th1 2.360(12) 2_655
F7 Cs1 3.424(12) 1_545
F8 Th2 2.408(11) 2_664
F8 Cs1 3.315(12) 1_655
F9 Th1 2.32(2) 2_664
